data_7716309
loop_
_publ_author_name
'Dunes, Gabriel'
'Cordier, Marie'
'Kahlal, Samia'
'Pollnitz, Alpar'
'Saillard, Jean-Yves'
'Silvestru, Cristian'
'Sarazin, Yann'

_publ_section_title
;
 C--H Bond Activation at Antimony(III): Synthesis and Reactivity of
 Sb(III)-Oxyaryl Species
;
_journal_name_full 'Dalton Transactions'
_journal_paper_doi 10.1039/D4DT01400F
_journal_year 2024
_chemical_absolute_configuration rm/ad/rmad/syn/unk/.
_chemical_compound_source 'synthesis as described'
_chemical_formula_moiety 'C26 H40 N2 O Sb, C D2 Cl2, Cl'
_chemical_formula_sum 'C27 H40 Cl3 D2 N2 O Sb'
_chemical_formula_weight 640.74
_space_group_crystal_system monoclinic
_space_group_IT_number 9
_space_group_name_Hall 'C -2yc'
_space_group_name_H-M_alt 'C 1 c 1'
_atom_sites_solution_hydrogens mixed
_atom_sites_solution_primary dual
_audit_update_record
;
2024-02-28 deposited with the CCDC.	2024-05-31 downloaded from the CCDC.
;
_cell_angle_alpha 90
_cell_angle_beta 102.303(3)
_cell_angle_gamma 90
_cell_formula_units_Z 4
_cell_length_a 9.7009(8)
_cell_length_b 17.2182(17)
_cell_length_c 18.3636(18)
_cell_measurement_reflns_used 9794
_cell_measurement_temperature 150(2)
_cell_measurement_theta_max 27.4363
_cell_measurement_theta_min 2.3657
_cell_measurement_wavelength 0.710730
_cell_volume 2996.9(5)
_computing_cell_refinement 'APEX3 (Bruker, 2015)'
_computing_data_collection 'Bruker APEX3 (Bruker, 2015)'
_computing_data_reduction 'SAINT (Bruker, 2014)'
_computing_molecular_graphics
;
   'SXGRAPH (L. Farrugia, 1999), Mercury (CSD, 2020)'
;
_computing_publication_material 'CRYSCALC (T. Roisnel, local program, ver. 2023)'
_computing_structure_refinement 'SHELXL-2018_3 (Sheldrick, 2018)'
_computing_structure_solution 'SHELXT 2018_2 (Sheldrick, 2018)'
_diffrn_ambient_temperature 150(2)
_diffrn_detector CMOS-PHOTON70
_diffrn_detector_area_resol_mean 7.39
_diffrn_measured_fraction_theta_full 0.999
_diffrn_measured_fraction_theta_max 0.999
_diffrn_measurement_device_type 'D8 VENTURE Bruker AXS'
_diffrn_measurement_method 'rotation images'
_diffrn_orient_matrix_UB_11 0.0497011
_diffrn_orient_matrix_UB_12 -0.0453640
_diffrn_orient_matrix_UB_13 0.0279145
_diffrn_orient_matrix_UB_21 -0.0102147
_diffrn_orient_matrix_UB_22 0.0241642
_diffrn_orient_matrix_UB_23 0.0480871
_diffrn_orient_matrix_UB_31 -0.0925046
_diffrn_orient_matrix_UB_32 -0.0270416
_diffrn_orient_matrix_UB_33 -0.0038580
_diffrn_radiation_monochromator 'multilayer monochromator'
_diffrn_radiation_probe x-ray
_diffrn_radiation_source 'Incoatec microfocus sealed tube'
_diffrn_radiation_type MoK\a
_diffrn_radiation_wavelength 0.71073
_diffrn_reflns_av_R_equivalents 0.0402
_diffrn_reflns_av_unetI/netI 0.0312
_diffrn_reflns_limit_h_max 12
_diffrn_reflns_limit_h_min -12
_diffrn_reflns_limit_k_max 22
_diffrn_reflns_limit_k_min -22
_diffrn_reflns_limit_l_max 23
_diffrn_reflns_limit_l_min -23
_diffrn_reflns_number 36748
_diffrn_reflns_theta_full 25.242
_diffrn_reflns_theta_max 27.480
_diffrn_reflns_theta_min 2.366
_diffrn_source_current 1.00
_diffrn_source_power 50.0
_diffrn_source_voltage 50.00
_exptl_absorpt_coefficient_mu 1.210
_exptl_absorpt_correction_T_max 0.941
_exptl_absorpt_correction_T_min 0.795
_exptl_absorpt_correction_type multi-scan
_exptl_absorpt_process_details
;
  [Sheldrick, G.M. (2014). SADABS Bruker AXS Inc., Madison, Wisconsin, USA]
;
_exptl_crystal_colour colourless
_exptl_crystal_density_diffrn 1.420
_exptl_crystal_description prism
_exptl_crystal_F_000 1312
_exptl_crystal_size_max 0.250
_exptl_crystal_size_mid 0.070
_exptl_crystal_size_min 0.050
_refine_diff_density_max 0.703
_refine_diff_density_min -1.040
_refine_diff_density_rms 0.063
_refine_ls_abs_structure_details
;
Refined as an inversion twin.
;
_refine_ls_abs_structure_Flack 0.03(2)
_refine_ls_extinction_method none
_refine_ls_goodness_of_fit_ref 1.157
_refine_ls_hydrogen_treatment mixed
_refine_ls_matrix_type full
_refine_ls_number_parameters 321
_refine_ls_number_reflns 6833
_refine_ls_number_restraints 3
_refine_ls_restrained_S_all 1.157
_refine_ls_R_factor_all 0.0259
_refine_ls_R_factor_gt 0.0252
_refine_ls_shift/su_max 0.001
_refine_ls_shift/su_mean 0.000
_refine_ls_structure_factor_coef Fsqd
_refine_ls_weighting_details 'w=1/[\s^2^(Fo^2^)+(0.0151P)^2^+4.5420P] where P=(Fo^2^+2Fc^2^)/3'
_refine_ls_weighting_scheme calc
_refine_ls_wR_factor_gt 0.0579
_refine_ls_wR_factor_ref 0.0581
_reflns_Friedel_coverage 0.990
_reflns_Friedel_fraction_full 0.994
_reflns_Friedel_fraction_max 0.992
_reflns_number_gt 6762
_reflns_number_total 6833
_reflns_threshold_expression >2sigma(I)
_cod_data_source_file d4dt01400f3.cif
_cod_data_source_block 12
_cod_original_sg_symbol_H-M 'C c'
_cod_original_formula_sum 'C27 H40 D2 Cl3 N2 O Sb'
_cod_database_code 7716309

loop_
_space_group_symop_operation_xyz
'x, y, z'
'x, -y, z+1/2'
'x+1/2, y+1/2, z'
'x+1/2, -y+1/2, z+1/2'

loop_
_atom_site_label
_atom_site_type_symbol
_atom_site_fract_x
_atom_site_fract_y
_atom_site_fract_z
_atom_site_U_iso_or_equiv
_atom_site_adp_type
_atom_site_occupancy
_atom_site_site_symmetry_order
_atom_site_calc_flag
_atom_site_refinement_flags_posn
_atom_site_refinement_flags_adp
_atom_site_refinement_flags_occupancy
_atom_site_disorder_assembly
_atom_site_disorder_group
Sb1 Sb 0.40317(2) 0.37771(2) -0.04445(2) 0.02052(7) Uani 1 1 d . . . . .
O1 O 0.7089(3) 0.40932(17) 0.29225(15) 0.0275(6) Uani 1 1 d D . . . .
H1O H 0.703(5) 0.4520(18) 0.321(2) 0.033 Uiso 1 1 d D U . . .
N1 N 0.1959(4) 0.4486(2) -0.03334(19) 0.0265(7) Uani 1 1 d . . . . .
N2 N 0.5277(4) 0.2532(3) -0.0393(3) 0.0371(10) Uani 1 1 d . . . . .
C1 C 0.2588(4) 0.2934(3) -0.0240(2) 0.0257(8) Uani 1 1 d . . . . .
C2 C 0.1371(5) 0.3148(3) -0.0006(2) 0.0303(9) Uani 1 1 d . . . . .
C3 C 0.0453(6) 0.2577(4) 0.0150(3) 0.0453(13) Uani 1 1 d . . . . .
H3 H -0.037325 0.271832 0.031846 0.054 Uiso 1 1 calc R U . . .
C4 C 0.0756(7) 0.1810(3) 0.0059(3) 0.0534(16) Uani 1 1 d . . . . .
H4 H 0.013117 0.142286 0.016764 0.064 Uiso 1 1 calc R U . . .
C5 C 0.1937(7) 0.1586(3) -0.0187(3) 0.0483(14) Uani 1 1 d . . . . .
H5 H 0.211812 0.105091 -0.025244 0.058 Uiso 1 1 calc R U . . .
C6 C 0.2871(5) 0.2150(3) -0.0339(3) 0.0346(11) Uani 1 1 d . . . . .
C7 C 0.1146(5) 0.4002(3) 0.0110(2) 0.0296(9) Uani 1 1 d . . . . .
H7A H 0.012854 0.412487 -0.004412 0.035 Uiso 1 1 calc R U . . .
H7B H 0.145577 0.412892 0.064578 0.035 Uiso 1 1 calc R U . . .
C8 C 0.2249(6) 0.5254(3) 0.0008(3) 0.0433(12) Uani 1 1 d . . . . .
H8A H 0.135924 0.550292 0.004669 0.065 Uiso 1 1 calc R U . . .
H8B H 0.273264 0.557504 -0.030111 0.065 Uiso 1 1 calc R U . . .
H8C H 0.285086 0.519849 0.050661 0.065 Uiso 1 1 calc R U . . .
C9 C 0.1130(5) 0.4552(3) -0.1106(3) 0.0359(10) Uani 1 1 d . . . . .
H9A H 0.168348 0.483067 -0.141054 0.054 Uiso 1 1 calc R U . . .
H9B H 0.025547 0.483711 -0.110632 0.054 Uiso 1 1 calc R U . . .
H9C H 0.090107 0.403136 -0.131232 0.054 Uiso 1 1 calc R U . . .
C10 C 0.4152(6) 0.1962(3) -0.0653(3) 0.0468(15) Uani 1 1 d . . . . .
H10A H 0.449624 0.143481 -0.049216 0.056 Uiso 1 1 calc R U . . .
H10B H 0.388997 0.196805 -0.120399 0.056 Uiso 1 1 calc R U . . .
C11 C 0.6274(8) 0.2548(4) -0.0896(4) 0.0640(18) Uani 1 1 d . . . . .
H11A H 0.575192 0.261989 -0.141035 0.096 Uiso 1 1 calc R U . . .
H11B H 0.679509 0.205717 -0.085569 0.096 Uiso 1 1 calc R U . . .
H11C H 0.693816 0.297897 -0.075602 0.096 Uiso 1 1 calc R U . . .
C12 C 0.6056(6) 0.2343(3) 0.0367(3) 0.0482(14) Uani 1 1 d . . . . .
H12A H 0.671224 0.276539 0.055542 0.072 Uiso 1 1 calc R U . . .
H12B H 0.658565 0.185974 0.035649 0.072 Uiso 1 1 calc R U . . .
H12C H 0.538768 0.227774 0.069444 0.072 Uiso 1 1 calc R U . . .
C13 C 0.4959(4) 0.3987(2) 0.0705(2) 0.0192(7) Uani 1 1 d . . . . .
C14 C 0.6230(4) 0.4383(2) 0.0893(2) 0.0197(7) Uani 1 1 d . . . . .
H14 H 0.660729 0.462006 0.051091 0.024 Uiso 1 1 calc R U . . .
C15 C 0.6970(4) 0.4442(2) 0.1636(2) 0.0204(7) Uani 1 1 d . . . . .
C16 C 0.6366(4) 0.4103(2) 0.2194(2) 0.0198(7) Uani 1 1 d . . . . .
C17 C 0.5055(4) 0.3702(2) 0.2013(2) 0.0213(8) Uani 1 1 d . . . . .
C18 C 0.4393(4) 0.3656(2) 0.1266(2) 0.0202(7) Uani 1 1 d . . . . .
H18 H 0.351935 0.338843 0.113346 0.024 Uiso 1 1 calc R U . . .
C19 C 0.8437(4) 0.4831(2) 0.1818(2) 0.0243(8) Uani 1 1 d . . . . .
C20 C 0.8888(5) 0.5106(4) 0.1108(3) 0.0484(15) Uani 1 1 d . . . . .
H20A H 0.892254 0.466100 0.077979 0.073 Uiso 1 1 calc R U . . .
H20B H 0.982343 0.534662 0.124174 0.073 Uiso 1 1 calc R U . . .
H20C H 0.820503 0.548703 0.084890 0.073 Uiso 1 1 calc R U . . .
C21 C 0.9543(5) 0.4254(3) 0.2213(4) 0.0476(14) Uani 1 1 d . . . . .
H21A H 0.951241 0.378356 0.190973 0.071 Uiso 1 1 calc R U . . .
H21B H 0.934468 0.411847 0.269916 0.071 Uiso 1 1 calc R U . . .
H21C H 1.048225 0.448938 0.228520 0.071 Uiso 1 1 calc R U . . .
C22 C 0.8414(5) 0.5565(3) 0.2287(3) 0.0310(10) Uani 1 1 d . . . . .
H22A H 0.932378 0.583303 0.234966 0.047 Uiso 1 1 calc R U . . .
H22B H 0.824529 0.542197 0.277695 0.047 Uiso 1 1 calc R U . . .
H22C H 0.765965 0.591088 0.203431 0.047 Uiso 1 1 calc R U . . .
C23 C 0.4408(4) 0.3298(2) 0.2611(2) 0.0251(8) Uani 1 1 d . . . . .
C24 C 0.5399(5) 0.2642(3) 0.2969(3) 0.0339(10) Uani 1 1 d . . . . .
H24A H 0.551468 0.226785 0.258452 0.051 Uiso 1 1 calc R U . . .
H24B H 0.499404 0.238010 0.334821 0.051 Uiso 1 1 calc R U . . .
H24C H 0.631987 0.286135 0.320153 0.051 Uiso 1 1 calc R U . . .
C25 C 0.4136(5) 0.3879(3) 0.3198(3) 0.0343(10) Uani 1 1 d . . . . .
H25A H 0.378194 0.360166 0.358684 0.051 Uiso 1 1 calc R U . . .
H25B H 0.343536 0.426182 0.296105 0.051 Uiso 1 1 calc R U . . .
H25C H 0.501862 0.414471 0.342144 0.051 Uiso 1 1 calc R U . . .
C26 C 0.2992(5) 0.2918(3) 0.2268(3) 0.0356(11) Uani 1 1 d . . . . .
H26A H 0.259687 0.267775 0.266202 0.053 Uiso 1 1 calc R U . . .
H26B H 0.313491 0.251895 0.191007 0.053 Uiso 1 1 calc R U . . .
H26C H 0.233796 0.331279 0.201073 0.053 Uiso 1 1 calc R U . . .
Cl2 Cl 0.9780(2) 0.18220(15) 0.19550(16) 0.1088(10) Uani 1 1 d . . . . .
Cl3 Cl 0.76261(16) 0.07623(11) 0.21453(10) 0.0646(5) Uani 1 1 d . . . . .
C27 C 0.9436(5) 0.0914(3) 0.2266(3) 0.0435(12) Uani 1 1 d . . . . .
D27A D 0.988715 0.086270 0.280071 0.052 Uiso 1 1 calc R U . . .
D27B D 0.984436 0.051345 0.198732 0.052 Uiso 1 1 calc R U . . .
Cl1 Cl 0.72044(13) 0.54036(7) 0.40549(6) 0.0355(2) Uani 1 1 d . . . . .

loop_
_atom_site_aniso_label
_atom_site_aniso_U_11
_atom_site_aniso_U_22
_atom_site_aniso_U_33
_atom_site_aniso_U_23
_atom_site_aniso_U_13
_atom_site_aniso_U_12
Sb1 0.02038(10) 0.02330(11) 0.01623(10) -0.00388(13) 0.00021(7) 0.00269(14)
O1 0.0343(16) 0.0270(15) 0.0165(13) 0.0004(11) -0.0049(11) -0.0012(12)
N1 0.0262(17) 0.0275(18) 0.0232(17) -0.0023(14) -0.0004(13) 0.0077(15)
N2 0.033(2) 0.029(2) 0.044(2) -0.0150(19) -0.0035(18) 0.0136(18)
C1 0.026(2) 0.026(2) 0.0195(19) -0.0024(16) -0.0066(15) -0.0030(17)
C2 0.029(2) 0.036(2) 0.022(2) -0.0028(17) -0.0033(16) -0.0010(18)
C3 0.037(3) 0.062(4) 0.035(3) 0.001(2) 0.003(2) -0.019(2)
C4 0.065(4) 0.048(3) 0.040(3) 0.006(2) -0.005(3) -0.033(3)
C5 0.067(4) 0.026(2) 0.039(3) 0.002(2) -0.017(3) -0.011(2)
C6 0.041(3) 0.022(2) 0.032(2) -0.0011(19) -0.013(2) 0.000(2)
C7 0.025(2) 0.036(2) 0.027(2) -0.0029(18) 0.0034(16) 0.0041(17)
C8 0.048(3) 0.027(2) 0.052(3) -0.010(2) 0.003(2) 0.011(2)
C9 0.030(2) 0.045(3) 0.028(2) 0.004(2) -0.0042(18) 0.009(2)
C10 0.048(3) 0.030(2) 0.052(4) -0.018(2) -0.012(3) 0.014(2)
C11 0.065(4) 0.053(4) 0.078(5) -0.015(3) 0.026(3) 0.028(3)
C12 0.043(3) 0.031(2) 0.057(3) -0.014(2) -0.020(2) 0.020(2)
C13 0.0200(17) 0.0183(17) 0.0178(17) -0.0020(14) 0.0010(14) 0.0033(14)
C14 0.0203(17) 0.0201(17) 0.0186(17) -0.0020(14) 0.0041(14) 0.0015(14)
C15 0.0200(18) 0.0206(18) 0.0198(18) -0.0049(14) 0.0026(14) 0.0015(14)
C16 0.0217(19) 0.0199(18) 0.0153(17) -0.0017(14) -0.0018(14) 0.0003(15)
C17 0.0223(19) 0.0147(17) 0.0250(19) 0.0006(14) 0.0004(15) 0.0027(14)
C18 0.0190(17) 0.0166(17) 0.0232(18) -0.0022(14) 0.0003(14) -0.0031(14)
C19 0.0198(18) 0.030(2) 0.0225(19) -0.0053(16) 0.0032(15) -0.0051(16)
C20 0.028(2) 0.090(4) 0.028(2) -0.010(3) 0.0091(19) -0.025(3)
C21 0.020(2) 0.035(3) 0.080(4) -0.005(3) -0.006(2) 0.001(2)
C22 0.032(2) 0.029(2) 0.033(2) -0.0029(18) 0.0087(19) -0.0110(18)
C23 0.026(2) 0.024(2) 0.0239(19) 0.0039(15) 0.0016(16) -0.0040(16)
C24 0.043(3) 0.024(2) 0.030(2) 0.0068(17) -0.0023(19) -0.0021(18)
C25 0.037(2) 0.038(3) 0.031(2) 0.0073(19) 0.0124(19) 0.0015(19)
C26 0.031(2) 0.041(3) 0.033(2) 0.003(2) 0.0042(19) -0.016(2)
Cl2 0.0775(14) 0.1067(18) 0.126(2) 0.0676(16) -0.0144(13) -0.0498(13)
Cl3 0.0368(7) 0.0791(11) 0.0749(11) 0.0247(9) 0.0051(7) -0.0166(7)
C27 0.032(2) 0.051(3) 0.048(3) 0.005(2) 0.008(2) 0.001(2)
Cl1 0.0427(6) 0.0385(6) 0.0272(5) -0.0067(5) 0.0118(4) -0.0049(5)

loop_
_atom_type_symbol
_atom_type_description
_atom_type_scat_dispersion_real
_atom_type_scat_dispersion_imag
_atom_type_scat_source
C C 0.0033 0.0016 'International Tables Vol C Tables 4.2.6.8 and 6.1.1.4'
H H 0.0000 0.0000 'International Tables Vol C Tables 4.2.6.8 and 6.1.1.4'
D D 0.0000 0.0000 'International Tables Vol C Tables 4.2.6.8 and 6.1.1.4'
Cl Cl 0.1484 0.1585 'International Tables Vol C Tables 4.2.6.8 and 6.1.1.4'
N N 0.0061 0.0033 'International Tables Vol C Tables 4.2.6.8 and 6.1.1.4'
O O 0.0106 0.0060 'International Tables Vol C Tables 4.2.6.8 and 6.1.1.4'
Sb Sb -0.5866 1.5461 'International Tables Vol C Tables 4.2.6.8 and 6.1.1.4'

loop_
_geom_angle_atom_site_label_1
_geom_angle_atom_site_label_2
_geom_angle_atom_site_label_3
_geom_angle
_geom_angle_site_symmetry_1
_geom_angle_site_symmetry_3
_geom_angle_publ_flag
C1 Sb1 C13 95.52(15) . . ?
C1 Sb1 N1 74.59(15) . . ?
C13 Sb1 N1 90.80(13) . . ?
C1 Sb1 N2 74.41(18) . . ?
C13 Sb1 N2 90.55(14) . . ?
N1 Sb1 N2 148.95(14) . . ?
C16 O1 H1O 118(3) . . ?
C8 N1 C9 110.9(4) . . ?
C8 N1 C7 110.2(4) . . ?
C9 N1 C7 108.8(4) . . ?
C8 N1 Sb1 114.0(3) . . ?
C9 N1 Sb1 104.6(3) . . ?
C7 N1 Sb1 108.1(2) . . ?
C10 N2 C11 110.6(5) . . ?
C10 N2 C12 110.8(5) . . ?
C11 N2 C12 109.0(5) . . ?
C10 N2 Sb1 104.2(3) . . ?
C11 N2 Sb1 110.1(4) . . ?
C12 N2 Sb1 112.2(3) . . ?
C2 C1 C6 120.0(4) . . ?
C2 C1 Sb1 120.8(3) . . ?
C6 C1 Sb1 119.1(4) . . ?
C1 C2 C3 119.8(5) . . ?
C1 C2 C7 117.4(4) . . ?
C3 C2 C7 122.7(5) . . ?
C4 C3 C2 119.4(5) . . ?
C4 C3 H3 120.3 . . ?
C2 C3 H3 120.3 . . ?
C3 C4 C5 121.8(5) . . ?
C3 C4 H4 119.1 . . ?
C5 C4 H4 119.1 . . ?
C4 C5 C6 119.5(5) . . ?
C4 C5 H5 120.2 . . ?
C6 C5 H5 120.2 . . ?
C5 C6 C1 119.5(5) . . ?
C5 C6 C10 123.2(5) . . ?
C1 C6 C10 117.2(4) . . ?
N1 C7 C2 110.9(3) . . ?
N1 C7 H7A 109.5 . . ?
C2 C7 H7A 109.5 . . ?
N1 C7 H7B 109.5 . . ?
C2 C7 H7B 109.5 . . ?
H7A C7 H7B 108.1 . . ?
N1 C8 H8A 109.5 . . ?
N1 C8 H8B 109.5 . . ?
H8A C8 H8B 109.5 . . ?
N1 C8 H8C 109.5 . . ?
H8A C8 H8C 109.5 . . ?
H8B C8 H8C 109.5 . . ?
N1 C9 H9A 109.5 . . ?
N1 C9 H9B 109.5 . . ?
H9A C9 H9B 109.5 . . ?
N1 C9 H9C 109.5 . . ?
H9A C9 H9C 109.5 . . ?
H9B C9 H9C 109.5 . . ?
N2 C10 C6 110.3(4) . . ?
N2 C10 H10A 109.6 . . ?
C6 C10 H10A 109.6 . . ?
N2 C10 H10B 109.6 . . ?
C6 C10 H10B 109.6 . . ?
H10A C10 H10B 108.1 . . ?
N2 C11 H11A 109.5 . . ?
N2 C11 H11B 109.5 . . ?
H11A C11 H11B 109.5 . . ?
N2 C11 H11C 109.5 . . ?
H11A C11 H11C 109.5 . . ?
H11B C11 H11C 109.5 . . ?
N2 C12 H12A 109.5 . . ?
N2 C12 H12B 109.5 . . ?
H12A C12 H12B 109.5 . . ?
N2 C12 H12C 109.5 . . ?
H12A C12 H12C 109.5 . . ?
H12B C12 H12C 109.5 . . ?
C14 C13 C18 119.2(3) . . ?
C14 C13 Sb1 119.6(3) . . ?
C18 C13 Sb1 120.9(3) . . ?
C13 C14 C15 121.4(4) . . ?
C13 C14 H14 119.3 . . ?
C15 C14 H14 119.3 . . ?
C14 C15 C16 118.0(3) . . ?
C14 C15 C19 119.9(3) . . ?
C16 C15 C19 122.0(3) . . ?
O1 C16 C15 120.5(3) . . ?
O1 C16 C17 117.9(3) . . ?
C15 C16 C17 121.4(3) . . ?
C18 C17 C16 117.4(4) . . ?
C18 C17 C23 120.4(3) . . ?
C16 C17 C23 122.1(3) . . ?
C17 C18 C13 122.5(3) . . ?
C17 C18 H18 118.7 . . ?
C13 C18 H18 118.7 . . ?
C21 C19 C22 111.2(4) . . ?
C21 C19 C20 107.9(4) . . ?
C22 C19 C20 105.3(4) . . ?
C21 C19 C15 110.0(4) . . ?
C22 C19 C15 110.8(3) . . ?
C20 C19 C15 111.5(3) . . ?
C19 C20 H20A 109.5 . . ?
C19 C20 H20B 109.5 . . ?
H20A C20 H20B 109.5 . . ?
C19 C20 H20C 109.5 . . ?
H20A C20 H20C 109.5 . . ?
H20B C20 H20C 109.5 . . ?
C19 C21 H21A 109.5 . . ?
C19 C21 H21B 109.5 . . ?
H21A C21 H21B 109.5 . . ?
C19 C21 H21C 109.5 . . ?
H21A C21 H21C 109.5 . . ?
H21B C21 H21C 109.5 . . ?
C19 C22 H22A 109.5 . . ?
C19 C22 H22B 109.5 . . ?
H22A C22 H22B 109.5 . . ?
C19 C22 H22C 109.5 . . ?
H22A C22 H22C 109.5 . . ?
H22B C22 H22C 109.5 . . ?
C26 C23 C25 107.2(4) . . ?
C26 C23 C24 106.7(4) . . ?
C25 C23 C24 111.4(4) . . ?
C26 C23 C17 111.4(3) . . ?
C25 C23 C17 111.3(3) . . ?
C24 C23 C17 108.8(3) . . ?
C23 C24 H24A 109.5 . . ?
C23 C24 H24B 109.5 . . ?
H24A C24 H24B 109.5 . . ?
C23 C24 H24C 109.5 . . ?
H24A C24 H24C 109.5 . . ?
H24B C24 H24C 109.5 . . ?
C23 C25 H25A 109.5 . . ?
C23 C25 H25B 109.5 . . ?
H25A C25 H25B 109.5 . . ?
C23 C25 H25C 109.5 . . ?
H25A C25 H25C 109.5 . . ?
H25B C25 H25C 109.5 . . ?
C23 C26 H26A 109.5 . . ?
C23 C26 H26B 109.5 . . ?
H26A C26 H26B 109.5 . . ?
C23 C26 H26C 109.5 . . ?
H26A C26 H26C 109.5 . . ?
H26B C26 H26C 109.5 . . ?
Cl2 C27 Cl3 110.8(3) . . ?
Cl2 C27 D27A 109.5 . . ?
Cl3 C27 D27A 109.5 . . ?
Cl2 C27 D27B 109.5 . . ?
Cl3 C27 D27B 109.5 . . ?
D27A C27 D27B 108.1 . . ?

loop_
_geom_bond_atom_site_label_1
_geom_bond_atom_site_label_2
_geom_bond_distance
_geom_bond_site_symmetry_2
_geom_bond_publ_flag
Sb1 C1 2.106(4) . ?
Sb1 C13 2.141(4) . ?
Sb1 N1 2.398(4) . ?
Sb1 N2 2.453(4) . ?
O1 C16 1.373(4) . ?
O1 H1O 0.909(6) . ?
N1 C8 1.465(6) . ?
N1 C9 1.478(5) . ?
N1 C7 1.501(6) . ?
N2 C10 1.470(7) . ?
N2 C11 1.472(8) . ?
N2 C12 1.475(7) . ?
C1 C2 1.390(7) . ?
C1 C6 1.396(6) . ?
C2 C3 1.397(7) . ?
C2 C7 1.508(6) . ?
C3 C4 1.371(9) . ?
C3 H3 0.9500 . ?
C4 C5 1.373(10) . ?
C4 H4 0.9500 . ?
C5 C6 1.396(8) . ?
C5 H5 0.9500 . ?
C6 C10 1.512(8) . ?
C7 H7A 0.9900 . ?
C7 H7B 0.9900 . ?
C8 H8A 0.9800 . ?
C8 H8B 0.9800 . ?
C8 H8C 0.9800 . ?
C9 H9A 0.9800 . ?
C9 H9B 0.9800 . ?
C9 H9C 0.9800 . ?
C10 H10A 0.9900 . ?
C10 H10B 0.9900 . ?
C11 H11A 0.9800 . ?
C11 H11B 0.9800 . ?
C11 H11C 0.9800 . ?
C12 H12A 0.9800 . ?
C12 H12B 0.9800 . ?
C12 H12C 0.9800 . ?
C13 C14 1.387(5) . ?
C13 C18 1.389(5) . ?
C14 C15 1.404(5) . ?
C14 H14 0.9500 . ?
C15 C16 1.410(5) . ?
C15 C19 1.544(5) . ?
C16 C17 1.422(5) . ?
C17 C18 1.387(5) . ?
C17 C23 1.543(6) . ?
C18 H18 0.9500 . ?
C19 C21 1.528(7) . ?
C19 C22 1.534(6) . ?
C19 C20 1.536(6) . ?
C20 H20A 0.9800 . ?
C20 H20B 0.9800 . ?
C20 H20C 0.9800 . ?
C21 H21A 0.9800 . ?
C21 H21B 0.9800 . ?
C21 H21C 0.9800 . ?
C22 H22A 0.9800 . ?
C22 H22B 0.9800 . ?
C22 H22C 0.9800 . ?
C23 C26 1.531(6) . ?
C23 C25 1.534(6) . ?
C23 C24 1.536(6) . ?
C24 H24A 0.9800 . ?
C24 H24B 0.9800 . ?
C24 H24C 0.9800 . ?
C25 H25A 0.9800 . ?
C25 H25B 0.9800 . ?
C25 H25C 0.9800 . ?
C26 H26A 0.9800 . ?
C26 H26B 0.9800 . ?
C26 H26C 0.9800 . ?
Cl2 C27 1.722(6) . ?
Cl3 C27 1.742(5) . ?
C27 D27A 0.9900 . ?
C27 D27B 0.9900 . ?

loop_
_geom_torsion_atom_site_label_1
_geom_torsion_atom_site_label_2
_geom_torsion_atom_site_label_3
_geom_torsion_atom_site_label_4
_geom_torsion
_geom_torsion_site_symmetry_1
_geom_torsion_site_symmetry_2
_geom_torsion_site_symmetry_3
_geom_torsion_site_symmetry_4
_geom_torsion_publ_flag
C6 C1 C2 C3 1.8(6) . . . . ?
Sb1 C1 C2 C3 -177.8(3) . . . . ?
C6 C1 C2 C7 178.4(4) . . . . ?
Sb1 C1 C2 C7 -1.3(5) . . . . ?
C1 C2 C3 C4 -1.1(7) . . . . ?
C7 C2 C3 C4 -177.4(4) . . . . ?
C2 C3 C4 C5 -0.3(8) . . . . ?
C3 C4 C5 C6 0.9(8) . . . . ?
C4 C5 C6 C1 -0.1(7) . . . . ?
C4 C5 C6 C10 -176.3(5) . . . . ?
C2 C1 C6 C5 -1.2(6) . . . . ?
Sb1 C1 C6 C5 178.4(3) . . . . ?
C2 C1 C6 C10 175.2(4) . . . . ?
Sb1 C1 C6 C10 -5.1(5) . . . . ?
C8 N1 C7 C2 -155.4(4) . . . . ?
C9 N1 C7 C2 82.9(4) . . . . ?
Sb1 N1 C7 C2 -30.2(4) . . . . ?
C1 C2 C7 N1 23.0(5) . . . . ?
C3 C2 C7 N1 -160.5(4) . . . . ?
C11 N2 C10 C6 -158.3(4) . . . . ?
C12 N2 C10 C6 80.8(5) . . . . ?
Sb1 N2 C10 C6 -40.1(5) . . . . ?
C5 C6 C10 N2 -149.8(5) . . . . ?
C1 C6 C10 N2 33.9(6) . . . . ?
C18 C13 C14 C15 1.4(5) . . . . ?
Sb1 C13 C14 C15 -171.2(3) . . . . ?
C13 C14 C15 C16 -1.7(6) . . . . ?
C13 C14 C15 C19 175.1(3) . . . . ?
C14 C15 C16 O1 175.2(3) . . . . ?
C19 C15 C16 O1 -1.4(6) . . . . ?
C14 C15 C16 C17 0.9(6) . . . . ?
C19 C15 C16 C17 -175.8(4) . . . . ?
O1 C16 C17 C18 -174.4(3) . . . . ?
C15 C16 C17 C18 0.1(6) . . . . ?
O1 C16 C17 C23 2.9(5) . . . . ?
C15 C16 C17 C23 177.4(4) . . . . ?
C16 C17 C18 C13 -0.4(6) . . . . ?
C23 C17 C18 C13 -177.7(3) . . . . ?
C14 C13 C18 C17 -0.4(6) . . . . ?
Sb1 C13 C18 C17 172.2(3) . . . . ?
C14 C15 C19 C21 -120.0(5) . . . . ?
C16 C15 C19 C21 56.7(5) . . . . ?
C14 C15 C19 C22 116.6(4) . . . . ?
C16 C15 C19 C22 -66.8(5) . . . . ?
C14 C15 C19 C20 -0.3(6) . . . . ?
C16 C15 C19 C20 176.3(4) . . . . ?
C18 C17 C23 C26 -3.2(5) . . . . ?
C16 C17 C23 C26 179.5(4) . . . . ?
C18 C17 C23 C25 -122.8(4) . . . . ?
C16 C17 C23 C25 60.0(5) . . . . ?
C18 C17 C23 C24 114.1(4) . . . . ?
C16 C17 C23 C24 -63.1(5) . . . . ?
